data_4336170
loop_
_publ_author_name
'Jun Yoshida'
'Go Watanabe'
'Kaori Kakizawa'
'Yasuhiro Kawabata'
'Hidetaka Yuge'

_publ_contact_author_address
;
Department of Chemistry, School of Science, 
Kitasato University, 1-15-1 Kitasato, Minami-ku, 
Sagamihara, Kanagawa, 252-0329, Japan.
;
_publ_contact_author_email yoshidaj@kitasato-u.ac.jp
_publ_contact_author_fax '+81 042-778-7980'
_publ_contact_author_name 'Jun Yoshida'
_publ_contact_author_phone '+81 042-778-9953'
_publ_section_title
;
 Tris(\b-diketonato) Ru(III) Complexes as Chiral Dopants for Nematic
 Liquid Crystals: the Effect of the Molecular Structure on the Helical
 Twisting Power
;
_journal_name_full 'Inorganic Chemistry'
_journal_page_first 11042
_journal_page_last 11050
_journal_paper_doi 10.1021/ic401240f
_journal_volume 52
_journal_year 2013
_chemical_formula_moiety 'C15 H18 I3 O6 Ru'
_chemical_formula_sum 'C15 H18 I3 O6 Ru'
_chemical_formula_weight 776.06
_chemical_name_systematic
;
 ?
;
_space_group_crystal_system monoclinic
_space_group_IT_number 14
_space_group_name_Hall '-P 2yn'
_space_group_name_H-M_alt 'P 1 21/n 1'
_symmetry_space_group_name_Hall '-P 2yn'
_symmetry_space_group_name_H-M 'P 1 21/n 1'
_atom_sites_solution_hydrogens geom
_atom_sites_solution_primary direct
_atom_sites_solution_secondary difmap
_audit_creation_method 'WinGX routine CIF_UPDATE'
_cell_angle_alpha 90
_cell_angle_beta 105.61
_cell_angle_gamma 90
_cell_formula_units_Z 4
_cell_length_a 12.7944(6)
_cell_length_b 10.1095(5)
_cell_length_c 16.1617(7)
_cell_measurement_reflns_used 9968
_cell_measurement_temperature 100(2)
_cell_measurement_theta_max 27.5145
_cell_measurement_theta_min 2.3681
_cell_volume 2013.33(16)
_computing_cell_refinement 'SAINT V7.68A (Bruker AXS, 2009)'
_computing_data_reduction 'SAINT V7.68A (Bruker AXS, 2009)'
_computing_structure_refinement 'SHELXL-97 (Sheldrick, 1997)'
_computing_structure_solution 'SHELXS-97 (Sheldrick, 1990)'
_diffrn_ambient_temperature 100(2)
_diffrn_detector_area_resol_mean 8.3333
_diffrn_measured_fraction_theta_full 0.993
_diffrn_measured_fraction_theta_max 0.993
_diffrn_measurement_device_type 'CCD area detector'
_diffrn_measurement_method 'phi and omega scans'
_diffrn_radiation_monochromator graphite
_diffrn_radiation_source 'fine-focus sealed tube'
_diffrn_radiation_type MoK\a
_diffrn_radiation_wavelength 0.71073
_diffrn_reflns_av_R_equivalents 0.0241
_diffrn_reflns_av_unetI/netI 0.0186
_diffrn_reflns_limit_h_max 16
_diffrn_reflns_limit_h_min -16
_diffrn_reflns_limit_k_max 13
_diffrn_reflns_limit_k_min -13
_diffrn_reflns_limit_l_max 20
_diffrn_reflns_limit_l_min -20
_diffrn_reflns_number 22057
_diffrn_reflns_theta_full 27.53
_diffrn_reflns_theta_max 27.53
_diffrn_reflns_theta_min 1.81
_exptl_absorpt_coefficient_mu 5.406
_exptl_absorpt_correction_T_max 0.56
_exptl_absorpt_correction_T_min 0.41
_exptl_absorpt_correction_type multi-scan
_exptl_absorpt_process_details 'SADABS V2008/1 (Bruker AXS)'
_exptl_crystal_colour black
_exptl_crystal_density_diffrn 2.56
_exptl_crystal_description plate
_exptl_crystal_F_000 1436
_exptl_crystal_size_max 0.31
_exptl_crystal_size_mid 0.31
_exptl_crystal_size_min 0.12
_refine_diff_density_max 0.856
_refine_diff_density_min -0.93
_refine_diff_density_rms 0.126
_refine_ls_extinction_method none
_refine_ls_goodness_of_fit_ref 1.08
_refine_ls_hydrogen_treatment noref
_refine_ls_matrix_type full
_refine_ls_number_parameters 232
_refine_ls_number_reflns 4608
_refine_ls_number_restraints 0
_refine_ls_restrained_S_all 1.08
_refine_ls_R_factor_all 0.0235
_refine_ls_R_factor_gt 0.0201
_refine_ls_shift/su_max 0.002
_refine_ls_shift/su_mean 0
_refine_ls_structure_factor_coef Fsqd
_refine_ls_weighting_details 'calc w=1/[\s^2^(Fo^2^)+(0.0239P)^2^+3.6007P] where P=(Fo^2^+2Fc^2^)/3'
_refine_ls_weighting_scheme calc
_refine_ls_wR_factor_ref 0.0531
_reflns_number_gt 4187
_reflns_number_total 4608
_reflns_threshold_expression >2sigma(I)
_cod_data_source_file ic401240f_si_005.cif
_cod_data_source_block Ru(acacI)3
_cod_original_cell_volume 2013.31(16)
_cod_database_code 4336170

loop_
_symmetry_equiv_pos_as_xyz
'x, y, z'
'-x+1/2, y+1/2, -z+1/2'
'-x, -y, -z'
'x-1/2, -y-1/2, z-1/2'

loop_
_atom_site_label
_atom_site_fract_x
_atom_site_fract_y
_atom_site_fract_z
_atom_site_U_iso_or_equiv
_atom_site_adp_type
_atom_site_calc_flag
_atom_site_refinement_flags
_atom_site_occupancy
_atom_site_type_symbol
C1 1.1751(3) -0.1980(3) 0.3410(2) 0.0204(6) Uani d . 1 C
H1 1.1987 -0.2561 0.3009 0.031 Uiso calc R 1 H
H1A 1.156 -0.2516 0.3853 0.031 Uiso calc R 1 H
H1B 1.234 -0.1372 0.368 0.031 Uiso calc R 1 H
C2 1.0777(2) -0.1201(3) 0.29286(19) 0.0148(6) Uani d . 1 C
C3 0.9742(2) -0.1784(3) 0.26146(18) 0.0144(6) Uani d . 1 C
C4 0.8779(2) -0.1132(3) 0.21635(19) 0.0146(6) Uani d . 1 C
C5 0.7707(2) -0.1840(3) 0.1885(2) 0.0196(6) Uani d . 1 C
H5 0.7134 -0.1205 0.1625 0.029 Uiso calc R 1 H
H5A 0.7545 -0.2252 0.2386 0.029 Uiso calc R 1 H
H5B 0.7742 -0.2523 0.1464 0.029 Uiso calc R 1 H
O1 1.09828(17) 0.0022(2) 0.28313(13) 0.0147(4) Uani d . 1 O
O2 0.87343(16) 0.0088(2) 0.19414(13) 0.0153(4) Uani d . 1 O
I1 0.963621(17) -0.38488(2) 0.278102(13) 0.02038(6) Uani d . 1 I
O3 1.10977(16) 0.2786(2) 0.26122(13) 0.0150(4) Uani d . 1 O
O4 0.95552(17) 0.1609(2) 0.33941(13) 0.0152(4) Uani d . 1 O
C6 1.2319(3) 0.4333(3) 0.3397(2) 0.0199(6) Uani d . 1 C
H6 1.2416 0.4487 0.2823 0.03 Uiso calc R 1 H
H6A 1.2993 0.3979 0.3774 0.03 Uiso calc R 1 H
H6B 1.2138 0.517 0.3632 0.03 Uiso calc R 1 H
C7 1.1413(2) 0.3357(3) 0.3336(2) 0.0150(6) Uani d . 1 C
C8 1.0968(2) 0.3120(3) 0.40394(19) 0.0153(6) Uani d . 1 C
C9 1.0098(2) 0.2276(3) 0.40431(18) 0.0145(6) Uani d . 1 C
C10 0.9705(3) 0.2088(3) 0.48382(19) 0.0201(6) Uani d . 1 C
H10 0.9469 0.2941 0.5013 0.03 Uiso calc R 1 H
H10A 1.0296 0.1735 0.5304 0.03 Uiso calc R 1 H
H10B 0.9094 0.1468 0.4713 0.03 Uiso calc R 1 H
I2 1.171182(17) 0.41197(2) 0.519304(13) 0.02152(6) Uani d . 1 I
O5 0.88776(17) 0.2854(2) 0.17434(13) 0.0153(4) Uani d . 1 O
O6 1.03637(17) 0.1207(2) 0.11845(13) 0.0162(4) Uani d . 1 O
C11 0.7849(3) 0.4384(3) 0.0775(2) 0.0216(7) Uani d . 1 C
H11 0.7525 0.4477 0.1257 0.032 Uiso calc R 1 H
H11A 0.7287 0.4126 0.0258 0.032 Uiso calc R 1 H
H11B 0.8168 0.523 0.0674 0.032 Uiso calc R 1 H
C12 0.8721(2) 0.3337(3) 0.09851(19) 0.0155(6) Uani d . 1 C
C13 0.9290(3) 0.2944(3) 0.03895(19) 0.0169(6) Uani d . 1 C
C14 1.0079(2) 0.1935(3) 0.05134(18) 0.0152(6) Uani d . 1 C
C15 1.0668(3) 0.1614(3) -0.0157(2) 0.0218(7) Uani d . 1 C
H15 1.1025 0.2413 -0.0291 0.033 Uiso calc R 1 H
H15A 1.0147 0.1293 -0.0679 0.033 Uiso calc R 1 H
H15B 1.1214 0.093 0.0064 0.033 Uiso calc R 1 H
I3 0.890674(19) 0.39189(2) -0.080945(13) 0.02342(6) Uani d . 1 I
Ru1 0.993181(19) 0.14276(2) 0.228084(15) 0.01146(6) Uani d . 1 Ru

loop_
_atom_site_aniso_label
_atom_site_aniso_U_11
_atom_site_aniso_U_22
_atom_site_aniso_U_33
_atom_site_aniso_U_12
_atom_site_aniso_U_13
_atom_site_aniso_U_23
C1 0.0169(15) 0.0195(15) 0.0229(16) -0.0015(12) 0.0020(13) 0.0034(13)
C2 0.0182(15) 0.0171(14) 0.0108(13) 0.0018(12) 0.0066(12) -0.0006(11)
C3 0.0172(15) 0.0135(14) 0.0135(13) -0.0013(11) 0.0059(11) 0.0009(11)
C4 0.0159(15) 0.0186(15) 0.0098(13) -0.0001(11) 0.0046(11) -0.0030(11)
C5 0.0144(15) 0.0202(15) 0.0228(16) -0.0027(12) 0.0027(12) 0.0004(13)
O1 0.0140(10) 0.0148(10) 0.0148(10) 0.0013(8) 0.0029(8) 0.0010(8)
O2 0.0145(10) 0.0158(10) 0.0147(10) -0.0016(8) 0.0022(8) -0.0010(8)
I1 0.02174(11) 0.01613(10) 0.02313(11) -0.00155(8) 0.00578(9) 0.00289(8)
O3 0.0141(10) 0.0152(10) 0.0158(10) -0.0017(8) 0.0044(8) 0.0003(8)
O4 0.0144(10) 0.0174(10) 0.0135(10) -0.0012(8) 0.0033(8) -0.0005(8)
C6 0.0161(15) 0.0189(15) 0.0247(16) -0.0032(12) 0.0052(13) -0.0030(13)
C7 0.0135(14) 0.0119(13) 0.0186(15) 0.0026(11) 0.0027(12) 0.0011(11)
C8 0.0150(14) 0.0145(14) 0.0147(14) 0.0013(11) 0.0008(11) -0.0025(11)
C9 0.0143(14) 0.0159(14) 0.0132(14) 0.0051(11) 0.0035(11) 0.0021(11)
C10 0.0199(16) 0.0278(17) 0.0137(14) -0.0028(13) 0.0064(12) -0.0004(12)
I2 0.02123(11) 0.02442(11) 0.01727(11) -0.00210(8) 0.00237(8) -0.00516(8)
O5 0.0149(10) 0.0146(10) 0.0159(10) 0.0020(8) 0.0036(8) 0.0001(8)
O6 0.0174(11) 0.0178(10) 0.0141(10) 0.0030(8) 0.0055(9) 0.0010(8)
C11 0.0220(16) 0.0181(15) 0.0232(16) 0.0062(13) 0.0033(13) -0.0005(13)
C12 0.0150(14) 0.0129(13) 0.0165(14) -0.0015(11) 0.0002(11) -0.0011(11)
C13 0.0193(15) 0.0168(14) 0.0132(14) -0.0023(12) 0.0020(12) 0.0029(11)
C14 0.0162(14) 0.0161(14) 0.0117(13) -0.0065(12) 0.0010(11) -0.0030(11)
C15 0.0241(17) 0.0259(17) 0.0178(15) 0.0014(14) 0.0096(13) -0.0007(13)
I3 0.03081(13) 0.02137(11) 0.01537(11) -0.00109(9) 0.00153(9) 0.00389(8)
Ru1 0.01150(11) 0.01188(11) 0.01087(11) 0.00027(9) 0.00276(9) -0.00001(8)

loop_
_atom_type_symbol
_atom_type_description
_atom_type_scat_dispersion_real
_atom_type_scat_dispersion_imag
_atom_type_scat_source
C C 0.0033 0.0016 'International Tables Vol C Tables 4.2.6.8 and 6.1.1.4'
H H 0 0 'International Tables Vol C Tables 4.2.6.8 and 6.1.1.4'
O O 0.0106 0.006 'International Tables Vol C Tables 4.2.6.8 and 6.1.1.4'
Ru Ru -1.2594 0.8363 'International Tables Vol C Tables 4.2.6.8 and 6.1.1.4'
I I -0.4742 1.8119 'International Tables Vol C Tables 4.2.6.8 and 6.1.1.4'

loop_
_geom_angle_atom_site_label_1
_geom_angle_atom_site_label_2
_geom_angle_atom_site_label_3
_geom_angle
C2 C1 H1 109.5
C2 C1 H1A 109.5
H1 C1 H1A 109.5
C2 C1 H1B 109.5
H1 C1 H1B 109.5
H1A C1 H1B 109.5
O1 C2 C3 124.1(3)
O1 C2 C1 113.6(3)
C3 C2 C1 122.2(3)
C2 C3 C4 126.3(3)
C2 C3 I1 116.9(2)
C4 C3 I1 116.7(2)
O2 C4 C3 124.1(3)
O2 C4 C5 113.9(3)
C3 C4 C5 122.0(3)
C4 C5 H5 109.5
C4 C5 H5A 109.5
H5 C5 H5A 109.5
C4 C5 H5B 109.5
H5 C5 H5B 109.5
H5A C5 H5B 109.5
C2 O1 Ru1 127.3(2)
C4 O2 Ru1 126.82(19)
C7 O3 Ru1 126.23(19)
C9 O4 Ru1 125.29(19)
C7 C6 H6 109.5
C7 C6 H6A 109.5
H6 C6 H6A 109.5
C7 C6 H6B 109.5
H6 C6 H6B 109.5
H6A C6 H6B 109.5
O3 C7 C8 124.3(3)
O3 C7 C6 114.0(3)
C8 C7 C6 121.7(3)
C9 C8 C7 126.5(3)
C9 C8 I2 117.2(2)
C7 C8 I2 116.3(2)
O4 C9 C8 124.9(3)
O4 C9 C10 113.5(3)
C8 C9 C10 121.7(3)
C9 C10 H10 109.5
C9 C10 H10A 109.5
H10 C10 H10A 109.5
C9 C10 H10B 109.5
H10 C10 H10B 109.5
H10A C10 H10B 109.5
C12 O5 Ru1 126.89(19)
C14 O6 Ru1 127.01(19)
C12 C11 H11 109.5
C12 C11 H11A 109.5
H11 C11 H11A 109.5
C12 C11 H11B 109.5
H11 C11 H11B 109.5
H11A C11 H11B 109.5
O5 C12 C13 124.6(3)
O5 C12 C11 113.4(3)
C13 C12 C11 122.0(3)
C12 C13 C14 126.0(3)
C12 C13 I3 117.4(2)
C14 C13 I3 116.6(2)
O6 C14 C13 124.4(3)
O6 C14 C15 113.7(3)
C13 C14 C15 121.9(3)
C14 C15 H15 109.5
C14 C15 H15A 109.5
H15 C15 H15A 109.5
C14 C15 H15B 109.5
H15 C15 H15B 109.5
H15A C15 H15B 109.5
O3 Ru1 O4 92.26(8)
O3 Ru1 O1 90.29(8)
O4 Ru1 O1 87.74(8)
O3 Ru1 O5 89.33(9)
O4 Ru1 O5 91.55(8)
O1 Ru1 O5 179.18(8)
O3 Ru1 O6 87.12(8)
O4 Ru1 O6 177.76(9)
O1 Ru1 O6 90.11(8)
O5 Ru1 O6 90.59(8)
O3 Ru1 O2 178.84(8)
O4 Ru1 O2 87.51(8)
O1 Ru1 O2 90.84(8)
O5 Ru1 O2 89.54(8)
O6 Ru1 O2 93.16(8)

loop_
_geom_bond_atom_site_label_1
_geom_bond_atom_site_label_2
_geom_bond_distance
C1 C2 1.501(4)
C1 H1 0.98
C1 H1A 0.98
C1 H1B 0.98
C2 O1 1.283(4)
C2 C3 1.413(4)
C3 C4 1.414(4)
C3 I1 2.113(3)
C4 O2 1.282(4)
C4 C5 1.505(4)
C5 H5 0.98
C5 H5A 0.98
C5 H5B 0.98
O1 Ru1 1.994(2)
O2 Ru1 2.008(2)
O3 C7 1.269(4)
O3 Ru1 1.992(2)
O4 C9 1.283(4)
O4 Ru1 1.992(2)
C6 C7 1.505(4)
C6 H6 0.98
C6 H6A 0.98
C6 H6B 0.98
C7 C8 1.423(4)
C8 C9 1.404(4)
C8 I2 2.109(3)
C9 C10 1.513(4)
C10 H10 0.98
C10 H10A 0.98
C10 H10B 0.98
O5 C12 1.284(4)
O5 Ru1 2.006(2)
O6 C14 1.280(4)
O6 Ru1 2.005(2)
C11 C12 1.509(4)
C11 H11 0.98
C11 H11A 0.98
C11 H11B 0.98
C12 C13 1.410(4)
C13 C14 1.412(4)
C13 I3 2.111(3)
C14 C15 1.512(4)
C15 H15 0.98
C15 H15A 0.98
C15 H15B 0.98

loop_
_geom_torsion_atom_site_label_1
_geom_torsion_atom_site_label_2
_geom_torsion_atom_site_label_3
_geom_torsion_atom_site_label_4
_geom_torsion
O1 C2 C3 C4 -1.0(5)
C1 C2 C3 C4 179.4(3)
O1 C2 C3 I1 175.8(2)
C1 C2 C3 I1 -3.9(4)
C2 C3 C4 O2 3.5(5)
I1 C3 C4 O2 -173.2(2)
C2 C3 C4 C5 -177.7(3)
I1 C3 C4 C5 5.5(4)
C3 C2 O1 Ru1 3.1(4)
C1 C2 O1 Ru1 -177.23(19)
C3 C4 O2 Ru1 -7.8(4)
C5 C4 O2 Ru1 173.35(19)
Ru1 O3 C7 C8 -0.6(4)
Ru1 O3 C7 C6 179.51(19)
O3 C7 C8 C9 -2.6(5)
C6 C7 C8 C9 177.3(3)
O3 C7 C8 I2 176.3(2)
C6 C7 C8 I2 -3.8(4)
Ru1 O4 C9 C8 8.4(4)
Ru1 O4 C9 C10 -172.35(19)
C7 C8 C9 O4 -1.7(5)
I2 C8 C9 O4 179.4(2)
C7 C8 C9 C10 179.1(3)
I2 C8 C9 C10 0.1(4)
Ru1 O5 C12 C13 -0.8(4)
Ru1 O5 C12 C11 178.86(19)
O5 C12 C13 C14 2.7(5)
C11 C12 C13 C14 -176.9(3)
O5 C12 C13 I3 -178.7(2)
C11 C12 C13 I3 1.7(4)
Ru1 O6 C14 C13 -8.3(4)
Ru1 O6 C14 C15 172.0(2)
C12 C13 C14 O6 2.1(5)
I3 C13 C14 O6 -176.4(2)
C12 C13 C14 C15 -178.2(3)
I3 C13 C14 C15 3.3(4)
C7 O3 Ru1 O4 4.8(2)
C7 O3 Ru1 O1 -82.9(2)
C7 O3 Ru1 O5 96.3(2)
C7 O3 Ru1 O6 -173.0(2)
C7 O3 Ru1 O2 83(4)
C9 O4 Ru1 O3 -8.6(2)
C9 O4 Ru1 O1 81.6(2)
C9 O4 Ru1 O5 -98.0(2)
C9 O4 Ru1 O6 65(2)
C9 O4 Ru1 O2 172.6(2)
C2 O1 Ru1 O3 174.6(2)
C2 O1 Ru1 O4 82.4(2)
C2 O1 Ru1 O5 112(6)
C2 O1 Ru1 O6 -98.3(2)
C2 O1 Ru1 O2 -5.1(2)
C12 O5 Ru1 O3 83.9(2)
C12 O5 Ru1 O4 176.1(2)
C12 O5 Ru1 O1 146(6)
C12 O5 Ru1 O6 -3.2(2)
C12 O5 Ru1 O2 -96.4(2)
C14 O6 Ru1 O3 -81.6(2)
C14 O6 Ru1 O4 -155(2)
C14 O6 Ru1 O1 -171.9(2)
C14 O6 Ru1 O5 7.7(2)
C14 O6 Ru1 O2 97.3(2)
C4 O2 Ru1 O3 -159(4)
C4 O2 Ru1 O4 -80.3(2)
C4 O2 Ru1 O1 7.4(2)
C4 O2 Ru1 O5 -171.9(2)
C4 O2 Ru1 O6 97.6(2)
